data_4326769
loop_
_publ_author_name
'Amit Majumdar'
'R. H. Holm'

_publ_contact_author_address
;Department of Chemistry and Chemical Biology
Harvard University
12 Oxford Street
Cambridge, MA 02138
;
_publ_contact_author_email holm@chemistry.harvard.edu
_publ_contact_author_name 'Prof. Richard H. Holm'
_publ_contact_author_phone 617-496-3215
_publ_section_title
;
 Specific Incorporation of Chalcogenide Bridge Atoms in
 Molybdenum/Tungsten-Iron-Sulfur Single Cubane Clusters
;
_journal_name_full 'Inorganic Chemistry'
_journal_page_first 11242
_journal_page_last 11251
_journal_paper_doi 10.1021/ic2018117
_journal_volume 50
_journal_year 2011
_chemical_formula_moiety 'C21 H38 Cl2 Fe3 Mo N3 S4 Se'
_chemical_formula_sum 'C21 H38 Cl2 Fe3 Mo N3 S4 Se'
_chemical_formula_weight 874.17
_chemical_name_systematic
; 
 ? 
;
_space_group_IT_number 14
_symmetry_cell_setting monoclinic
_symmetry_space_group_name_Hall '-P 2yn'
_symmetry_space_group_name_H-M 'P 1 21/n 1'
_atom_sites_solution_hydrogens geom
_atom_sites_solution_primary direct
_atom_sites_solution_secondary difmap
_audit_creation_method SHELXL-97
_cell_angle_alpha 90.00
_cell_angle_beta 90.024(2)
_cell_angle_gamma 90.00
_cell_formula_units_Z 4
_cell_length_a 9.8517(8)
_cell_length_b 19.9821(17)
_cell_length_c 17.4884(15)
_cell_measurement_reflns_used 4990
_cell_measurement_temperature 100(2)
_cell_measurement_theta_max 24.155
_cell_measurement_theta_min 2.30
_cell_volume 3442.7(5)
_computing_cell_refinement 'Saint v7.46A (Bruker-AXS,2009'
_computing_data_collection 'APEX2 v2009.3.0(Bruker-AXS,2009)'
_computing_data_reduction 'Saint v7.46A (Bruker-AXS,2009)'
_computing_molecular_graphics 'Bruker SHELXTL'
_computing_publication_material 'Bruker SHELXTL'
_computing_structure_refinement 'SHELXL-97 (Sheldrick, 2008)'
_computing_structure_solution 'SHELXS-97 (Sheldrick, 2008)'
_diffrn_ambient_temperature 100(1)
_diffrn_measured_fraction_theta_full 0.994
_diffrn_measured_fraction_theta_max 0.994
_diffrn_measurement_device_type 'CCD area detector'
_diffrn_measurement_method 'phi and omega scans'
_diffrn_radiation_monochromator graphite
_diffrn_radiation_source 'fine-focus sealed tube'
_diffrn_radiation_type MoK\a
_diffrn_radiation_wavelength 0.71073
_diffrn_reflns_av_R_equivalents 0.1593
_diffrn_reflns_av_sigmaI/netI 0.1386
_diffrn_reflns_limit_h_max 11
_diffrn_reflns_limit_h_min -12
_diffrn_reflns_limit_k_max 24
_diffrn_reflns_limit_k_min -23
_diffrn_reflns_limit_l_max 21
_diffrn_reflns_limit_l_min -21
_diffrn_reflns_number 44057
_diffrn_reflns_theta_full 25.72
_diffrn_reflns_theta_max 25.72
_diffrn_reflns_theta_min 1.55
_exptl_absorpt_coefficient_mu 3.066
_exptl_absorpt_correction_T_max 0.9412
_exptl_absorpt_correction_T_min 0.8374
_exptl_absorpt_correction_type multi-scan
_exptl_absorpt_process_details 'SADABS (Sheldrick, 2009)'
_exptl_crystal_colour Black-brown
_exptl_crystal_density_diffrn 1.687
_exptl_crystal_description Block
_exptl_crystal_F_000 1748
_exptl_crystal_size_max 0.06
_exptl_crystal_size_mid 0.04
_exptl_crystal_size_min 0.02
_platon_squeeze_details
;
;
_refine_diff_density_max 1.173
_refine_diff_density_min -1.388
_refine_diff_density_rms 0.158
_refine_ls_extinction_method none
_refine_ls_goodness_of_fit_ref 1.086
_refine_ls_hydrogen_treatment constr
_refine_ls_matrix_type full
_refine_ls_number_parameters 255
_refine_ls_number_reflns 6532
_refine_ls_number_restraints 79
_refine_ls_restrained_S_all 1.085
_refine_ls_R_factor_all 0.1660
_refine_ls_R_factor_gt 0.0801
_refine_ls_shift/su_max 0.000
_refine_ls_shift/su_mean 0.000
_refine_ls_structure_factor_coef Fsqd
_refine_ls_weighting_details 'calc w=1/[\s^2^(Fo^2^)+(0.0189P)^2^+26.5327P] where P=(Fo^2^+2Fc^2^)/3'
_refine_ls_weighting_scheme calc
_refine_ls_wR_factor_gt 0.1446
_refine_ls_wR_factor_ref 0.1633
_reflns_number_gt 3202
_reflns_number_total 6532
_reflns_threshold_expression >2sigma(I)
_cod_data_source_file ic2018117_si_002_03.cif
_cod_data_source_block AM40
_cod_database_code 4326769

loop_
_symmetry_equiv_pos_as_xyz
'x, y, z'
'-x+1/2, y+1/2, -z+1/2'
'-x, -y, -z'
'x-1/2, -y-1/2, z-1/2'

loop_
_atom_site_label
_atom_site_type_symbol
_atom_site_fract_x
_atom_site_fract_y
_atom_site_fract_z
_atom_site_U_iso_or_equiv
_atom_site_adp_type
_atom_site_occupancy
_atom_site_symmetry_multiplicity
_atom_site_calc_flag
_atom_site_refinement_flags
_atom_site_disorder_assembly
_atom_site_disorder_group
Mo1 Mo 0.69610(8) 0.26003(5) 0.74043(5) 0.0302(3) Uani 1 1 d . . .
Se1 Se 0.33092(13) 0.34316(9) 0.71652(10) 0.0826(5) Uani 1 1 d U . .
Fe1 Fe 0.52185(17) 0.31457(10) 0.63969(11) 0.0537(5) Uani 1 1 d U . .
Fe2 Fe 0.53040(16) 0.36254(10) 0.78568(10) 0.0523(5) Uani 1 1 d U B .
Fe3 Fe 0.42847(15) 0.23711(10) 0.75417(11) 0.0577(5) Uani 1 1 d U . .
Cl1 Cl 0.4898(6) 0.3454(3) 0.5203(2) 0.133(2) Uani 1 1 d . . .
Cl2 Cl 0.2742(3) 0.16183(19) 0.7866(3) 0.0955(15) Uani 1 1 d . . .
S1 S 0.5575(3) 0.20336(17) 0.65442(18) 0.0495(9) Uani 1 1 d . . .
S2 S 0.6927(3) 0.36978(16) 0.69628(17) 0.0413(8) Uani 1 1 d . . .
S3 S 0.5646(3) 0.26805(18) 0.85110(17) 0.0483(9) Uani 1 1 d . . .
S4 S 0.5527(4) 0.4535(2) 0.8588(2) 0.0850(14) Uani 1 1 d . . .
N1 N 0.8144(8) 0.1663(5) 0.7803(5) 0.037(2) Uani 1 1 d . A .
N2 N 0.8990(7) 0.2743(4) 0.8054(4) 0.028(2) Uani 1 1 d . . .
N3 N 0.8962(8) 0.2316(5) 0.6789(5) 0.043(3) Uani 1 1 d . A .
C1 C 0.8907(10) 0.1618(6) 0.7087(6) 0.0418(17) Uani 1 1 d . . .
H1A H 0.8441 0.1320 0.6720 0.050 Uiso 1 1 calc R . .
H1B H 0.9833 0.1444 0.7181 0.050 Uiso 1 1 calc R . .
C2 C 0.9762(10) 0.2718(6) 0.7331(6) 0.0418(17) Uani 1 1 d . . .
H2A H 0.9900 0.3176 0.7127 0.050 Uiso 1 1 calc R . .
H2B H 1.0662 0.2511 0.7415 0.050 Uiso 1 1 calc R . .
C3 C 0.8977(10) 0.2044(6) 0.8361(6) 0.0418(17) Uani 1 1 d . . .
H3A H 0.9909 0.1860 0.8391 0.050 Uiso 1 1 calc R . .
H3B H 0.8563 0.2030 0.8877 0.050 Uiso 1 1 calc R . .
C4 C 0.7702(12) 0.0980(7) 0.8109(7) 0.0508(19) Uani 1 1 d . . .
C5A C 0.675(5) 0.065(3) 0.762(3) 0.0508(19) Uani 0.37(2) 1 d P A 1
H5AA H 0.5945 0.0934 0.7553 0.076 Uiso 0.37(2) 1 calc PR A 1
H5AB H 0.6473 0.0224 0.7852 0.076 Uiso 0.37(2) 1 calc PR A 1
H5AC H 0.7165 0.0565 0.7122 0.076 Uiso 0.37(2) 1 calc PR A 1
C5B C 0.698(3) 0.0602(17) 0.7423(16) 0.063(3) Uani 0.63(2) 1 d P A 2
H5BA H 0.6272 0.0889 0.7205 0.094 Uiso 0.63(2) 1 calc PR A 2
H5BB H 0.6566 0.0187 0.7612 0.094 Uiso 0.63(2) 1 calc PR A 2
H5BC H 0.7650 0.0495 0.7028 0.094 Uiso 0.63(2) 1 calc PR A 2
C6A C 0.683(4) 0.115(2) 0.896(2) 0.0508(19) Uani 0.37(2) 1 d P A 1
H6AA H 0.7353 0.1466 0.9270 0.076 Uiso 0.37(2) 1 calc PR A 1
H6AB H 0.6693 0.0734 0.9246 0.076 Uiso 0.37(2) 1 calc PR A 1
H6AC H 0.5940 0.1348 0.8839 0.076 Uiso 0.37(2) 1 calc PR A 1
C6B C 0.684(3) 0.1051(14) 0.8721(15) 0.063(3) Uani 0.63(2) 1 d P A 2
H6BA H 0.7353 0.1022 0.9198 0.094 Uiso 0.63(2) 1 calc PR A 2
H6BB H 0.6152 0.0694 0.8708 0.094 Uiso 0.63(2) 1 calc PR A 2
H6BC H 0.6384 0.1487 0.8692 0.094 Uiso 0.63(2) 1 calc PR A 2
C7A C 0.886(5) 0.053(3) 0.845(2) 0.0508(19) Uani 0.37(2) 1 d P A 1
H7AA H 0.9540 0.0444 0.8050 0.076 Uiso 0.37(2) 1 calc PR A 1
H7AB H 0.8472 0.0104 0.8620 0.076 Uiso 0.37(2) 1 calc PR A 1
H7AC H 0.9284 0.0760 0.8879 0.076 Uiso 0.37(2) 1 calc PR A 1
C7B C 0.905(3) 0.0603(15) 0.8233(16) 0.063(3) Uani 0.63(2) 1 d P A 2
H7BA H 0.9542 0.0573 0.7747 0.094 Uiso 0.63(2) 1 calc PR A 2
H7BB H 0.8862 0.0151 0.8424 0.094 Uiso 0.63(2) 1 calc PR A 2
H7BC H 0.9606 0.0845 0.8607 0.094 Uiso 0.63(2) 1 calc PR A 2
C8 C 0.9456(10) 0.2363(6) 0.5962(7) 0.0508(19) Uani 1 1 d D . .
C9A C 0.879(4) 0.1788(16) 0.5520(19) 0.062(3) Uani 0.37(2) 1 d PD A 1
H9AA H 0.9118 0.1360 0.5722 0.092 Uiso 0.37(2) 1 calc PR A 1
H9AB H 0.9029 0.1823 0.4978 0.092 Uiso 0.37(2) 1 calc PR A 1
H9AC H 0.7804 0.1813 0.5578 0.092 Uiso 0.37(2) 1 calc PR A 1
C9B C 0.8332(19) 0.2148(15) 0.5431(11) 0.068(3) Uani 0.63(2) 1 d PD A 2
H9BA H 0.8123 0.1675 0.5519 0.101 Uiso 0.63(2) 1 calc PR A 2
H9BB H 0.8622 0.2211 0.4900 0.101 Uiso 0.63(2) 1 calc PR A 2
H9BC H 0.7521 0.2418 0.5529 0.101 Uiso 0.63(2) 1 calc PR A 2
C10A C 0.903(4) 0.3003(13) 0.5562(19) 0.062(3) Uani 0.37(2) 1 d PD A 1
H10A H 0.8035 0.3028 0.5548 0.092 Uiso 0.37(2) 1 calc PR A 1
H10B H 0.9384 0.3004 0.5039 0.092 Uiso 0.37(2) 1 calc PR A 1
H10C H 0.9388 0.3389 0.5842 0.092 Uiso 0.37(2) 1 calc PR A 1
C10B C 0.981(2) 0.3086(9) 0.5785(12) 0.068(3) Uani 0.63(2) 1 d PD A 2
H10D H 0.9107 0.3381 0.5997 0.101 Uiso 0.63(2) 1 calc PR A 2
H10E H 0.9852 0.3148 0.5229 0.101 Uiso 0.63(2) 1 calc PR A 2
H10F H 1.0688 0.3197 0.6012 0.101 Uiso 0.63(2) 1 calc PR A 2
C11A C 1.0975(18) 0.224(2) 0.592(2) 0.062(3) Uani 0.37(2) 1 d PD A 1
H11A H 1.1462 0.2649 0.6058 0.092 Uiso 0.37(2) 1 calc PR A 1
H11B H 1.1220 0.2110 0.5396 0.092 Uiso 0.37(2) 1 calc PR A 1
H11C H 1.1224 0.1879 0.6272 0.092 Uiso 0.37(2) 1 calc PR A 1
C11B C 1.0765(17) 0.1951(12) 0.5878(14) 0.068(3) Uani 0.63(2) 1 d PD A 2
H11D H 1.1392 0.2064 0.6293 0.101 Uiso 0.63(2) 1 calc PR A 2
H11E H 1.1191 0.2053 0.5385 0.101 Uiso 0.63(2) 1 calc PR A 2
H11F H 1.0545 0.1473 0.5901 0.101 Uiso 0.63(2) 1 calc PR A 2
C12 C 0.9512(11) 0.3255(6) 0.8631(7) 0.0508(19) Uani 1 1 d . . .
C13 C 0.9571(13) 0.3943(6) 0.8277(8) 0.063(3) Uani 1 1 d . . .
H13A H 1.0240 0.3945 0.7862 0.094 Uiso 1 1 calc R . .
H13B H 0.9835 0.4271 0.8666 0.094 Uiso 1 1 calc R . .
H13C H 0.8676 0.4060 0.8071 0.094 Uiso 1 1 calc R . .
C14 C 0.8590(12) 0.3281(7) 0.9323(7) 0.062(3) Uani 1 1 d . . .
H14A H 0.7695 0.3447 0.9170 0.092 Uiso 1 1 calc R . .
H14B H 0.8981 0.3581 0.9708 0.092 Uiso 1 1 calc R . .
H14C H 0.8497 0.2831 0.9540 0.092 Uiso 1 1 calc R . .
C15 C 1.0936(12) 0.3043(7) 0.8901(7) 0.068(3) Uani 1 1 d . . .
H15A H 1.0866 0.2636 0.9210 0.101 Uiso 1 1 calc R . .
H15B H 1.1335 0.3402 0.9210 0.101 Uiso 1 1 calc R . .
H15C H 1.1513 0.2957 0.8456 0.101 Uiso 1 1 calc R . .
C16A C 0.3871(14) 0.4810(8) 0.8800(11) 0.085(3) Uani 0.624(14) 1 d PGD B 1
C17A C 0.3045(17) 0.5063(9) 0.8224(9) 0.085(3) Uani 0.624(14) 1 d PGD B 1
H17 H 0.3335 0.5046 0.7707 0.102 Uiso 0.624(14) 1 calc PR B 1
C18A C 0.1793(16) 0.5342(8) 0.8406(10) 0.085(3) Uani 0.624(14) 1 d PGD B 1
H18 H 0.1228 0.5515 0.8012 0.102 Uiso 0.624(14) 1 calc PR B 1
C19A C 0.1367(12) 0.5367(9) 0.9163(11) 0.085(3) Uani 0.624(14) 1 d PGD B 1
H19 H 0.0512 0.5558 0.9287 0.102 Uiso 0.624(14) 1 calc PR B 1
C20A C 0.2193(16) 0.5114(10) 0.9739(8) 0.085(3) Uani 0.624(14) 1 d PGD B 1
H20 H 0.1903 0.5131 1.0256 0.102 Uiso 0.624(14) 1 calc PR B 1
C21A C 0.3445(16) 0.4835(9) 0.9557(10) 0.085(3) Uani 0.624(14) 1 d PGD B 1
H21 H 0.4010 0.4662 0.9951 0.102 Uiso 0.624(14) 1 calc PR B 1
C19B C 0.150(2) 0.5072(15) 0.9671(17) 0.085(3) Uani 0.376(14) 1 d PGD B 2
H19A H 0.0667 0.5182 0.9916 0.102 Uiso 0.376(14) 1 calc PR B 2
C18B C 0.187(3) 0.5397(13) 0.9001(18) 0.085(3) Uani 0.376(14) 1 d PGD B 2
H18A H 0.1294 0.5730 0.8788 0.102 Uiso 0.376(14) 1 calc PR B 2
C17B C 0.309(3) 0.5236(14) 0.8642(15) 0.085(3) Uani 0.376(14) 1 d PGD B 2
H17A H 0.3340 0.5459 0.8184 0.102 Uiso 0.376(14) 1 calc PR B 2
C16B C 0.393(2) 0.4749(15) 0.8953(17) 0.085(3) Uani 0.376(14) 1 d PGD B 2
C21B C 0.356(3) 0.4423(14) 0.9623(17) 0.085(3) Uani 0.376(14) 1 d PGD B 2
H21A H 0.4132 0.4090 0.9835 0.102 Uiso 0.376(14) 1 calc PR B 2
C20B C 0.234(3) 0.4585(15) 0.9982(14) 0.085(3) Uani 0.376(14) 1 d PGD B 2
H20A H 0.2086 0.4362 1.0440 0.102 Uiso 0.376(14) 1 calc PR B 2

loop_
_atom_site_aniso_label
_atom_site_aniso_U_11
_atom_site_aniso_U_22
_atom_site_aniso_U_33
_atom_site_aniso_U_23
_atom_site_aniso_U_13
_atom_site_aniso_U_12
Mo1 0.0143(4) 0.0462(7) 0.0300(5) -0.0038(5) 0.0022(3) -0.0039(4)
Se1 0.0353(7) 0.0989(12) 0.1134(14) 0.0097(11) -0.0061(6) 0.0091(8)
Fe1 0.0421(9) 0.0659(14) 0.0532(9) 0.0018(8) -0.0200(7) -0.0032(9)
Fe2 0.0364(8) 0.0674(11) 0.0530(9) -0.0002(9) 0.0109(7) 0.0090(8)
Fe3 0.0171(8) 0.0819(10) 0.0740(12) 0.0021(9) 0.0038(8) -0.0067(8)
Cl1 0.165(5) 0.183(6) 0.052(3) -0.003(3) -0.044(3) 0.011(4)
Cl2 0.0358(18) 0.062(3) 0.188(5) 0.015(3) 0.034(2) 0.0007(17)
S1 0.0266(15) 0.068(2) 0.054(2) -0.0128(18) -0.0115(14) -0.0034(15)
S2 0.0340(15) 0.051(2) 0.0392(17) -0.0013(15) 0.0007(13) -0.0025(14)
S3 0.0249(14) 0.076(2) 0.0445(18) 0.0055(18) 0.0131(13) 0.0044(15)
S4 0.056(2) 0.108(4) 0.091(3) -0.042(3) -0.001(2) 0.021(2)
N1 0.018(4) 0.058(7) 0.035(5) -0.006(5) -0.003(4) 0.002(4)
N2 0.016(4) 0.045(6) 0.024(5) -0.018(4) -0.001(3) -0.007(4)
N3 0.020(4) 0.077(8) 0.032(5) -0.017(5) 0.012(4) -0.011(5)
C1 0.021(3) 0.059(5) 0.045(4) -0.015(4) 0.000(3) 0.002(3)
C2 0.021(3) 0.059(5) 0.045(4) -0.015(4) 0.000(3) 0.002(3)
C3 0.021(3) 0.059(5) 0.045(4) -0.015(4) 0.000(3) 0.002(3)
C4 0.039(4) 0.062(5) 0.051(4) -0.008(4) 0.002(3) -0.007(3)
C5A 0.039(4) 0.062(5) 0.051(4) -0.008(4) 0.002(3) -0.007(3)
C5B 0.073(7) 0.039(6) 0.076(8) -0.008(6) -0.015(6) -0.015(5)
C6A 0.039(4) 0.062(5) 0.051(4) -0.008(4) 0.002(3) -0.007(3)
C6B 0.073(7) 0.039(6) 0.076(8) -0.008(6) -0.015(6) -0.015(5)
C7A 0.039(4) 0.062(5) 0.051(4) -0.008(4) 0.002(3) -0.007(3)
C7B 0.073(7) 0.039(6) 0.076(8) -0.008(6) -0.015(6) -0.015(5)
C8 0.039(4) 0.062(5) 0.051(4) -0.008(4) 0.002(3) -0.007(3)
C9A 0.054(7) 0.079(9) 0.051(7) -0.025(7) 0.009(6) -0.006(6)
C9B 0.045(6) 0.113(9) 0.045(6) -0.016(6) 0.002(5) -0.003(5)
C10A 0.054(7) 0.079(9) 0.051(7) -0.025(7) 0.009(6) -0.006(6)
C10B 0.045(6) 0.113(9) 0.045(6) -0.016(6) 0.002(5) -0.003(5)
C11A 0.054(7) 0.079(9) 0.051(7) -0.025(7) 0.009(6) -0.006(6)
C11B 0.045(6) 0.113(9) 0.045(6) -0.016(6) 0.002(5) -0.003(5)
C12 0.039(4) 0.062(5) 0.051(4) -0.008(4) 0.002(3) -0.007(3)
C13 0.073(7) 0.039(6) 0.076(8) -0.008(6) -0.015(6) -0.015(5)
C14 0.054(7) 0.079(9) 0.051(7) -0.025(7) 0.009(6) -0.006(6)
C15 0.045(6) 0.113(9) 0.045(6) -0.016(6) 0.002(5) -0.003(5)
C16A 0.071(6) 0.075(7) 0.108(8) -0.021(7) 0.030(6) 0.006(5)
C17A 0.071(6) 0.075(7) 0.108(8) -0.021(7) 0.030(6) 0.006(5)
C18A 0.071(6) 0.075(7) 0.108(8) -0.021(7) 0.030(6) 0.006(5)
C19A 0.071(6) 0.075(7) 0.108(8) -0.021(7) 0.030(6) 0.006(5)
C20A 0.071(6) 0.075(7) 0.108(8) -0.021(7) 0.030(6) 0.006(5)
C21A 0.071(6) 0.075(7) 0.108(8) -0.021(7) 0.030(6) 0.006(5)
C19B 0.071(6) 0.075(7) 0.108(8) -0.021(7) 0.030(6) 0.006(5)
C18B 0.071(6) 0.075(7) 0.108(8) -0.021(7) 0.030(6) 0.006(5)
C17B 0.071(6) 0.075(7) 0.108(8) -0.021(7) 0.030(6) 0.006(5)
C16B 0.071(6) 0.075(7) 0.108(8) -0.021(7) 0.030(6) 0.006(5)
C21B 0.071(6) 0.075(7) 0.108(8) -0.021(7) 0.030(6) 0.006(5)
C20B 0.071(6) 0.075(7) 0.108(8) -0.021(7) 0.030(6) 0.006(5)

loop_
_atom_type_symbol
_atom_type_description
_atom_type_scat_dispersion_real
_atom_type_scat_dispersion_imag
_atom_type_scat_source
C C 0.0033 0.0016 'International Tables Vol C Tables 4.2.6.8 and 6.1.1.4'
H H 0.0000 0.0000 'International Tables Vol C Tables 4.2.6.8 and 6.1.1.4'
N N 0.0061 0.0033 'International Tables Vol C Tables 4.2.6.8 and 6.1.1.4'
S S 0.1246 0.1234 'International Tables Vol C Tables 4.2.6.8 and 6.1.1.4'
Cl Cl 0.1484 0.1585 'International Tables Vol C Tables 4.2.6.8 and 6.1.1.4'
Fe Fe 0.3463 0.8444 'International Tables Vol C Tables 4.2.6.8 and 6.1.1.4'
Se Se -0.0929 2.2259 'International Tables Vol C Tables 4.2.6.8 and 6.1.1.4'
Mo Mo -1.6832 0.6857 'International Tables Vol C Tables 4.2.6.8 and 6.1.1.4'

loop_
_geom_angle_atom_site_label_1
_geom_angle_atom_site_label_2
_geom_angle_atom_site_label_3
_geom_angle
N1 Mo1 N2 61.1(3)
N1 Mo1 N3 60.8(3)
N2 Mo1 N3 61.6(3)
N1 Mo1 S2 150.6(2)
N2 Mo1 S2 93.4(2)
N3 Mo1 S2 95.1(3)
N1 Mo1 S1 95.5(2)
N2 Mo1 S1 152.1(2)
N3 Mo1 S1 94.6(2)
S2 Mo1 S1 103.66(12)
N1 Mo1 S3 94.9(2)
N2 Mo1 S3 93.7(2)
N3 Mo1 S3 150.9(2)
S2 Mo1 S3 101.68(12)
S1 Mo1 S3 104.12(11)
N1 Mo1 Fe3 109.2(2)
N2 Mo1 Fe3 145.5(2)
N3 Mo1 Fe3 146.6(2)
S2 Mo1 Fe3 100.16(9)
S1 Mo1 Fe3 53.06(9)
S3 Mo1 Fe3 52.61(9)
N1 Mo1 Fe1 147.9(2)
N2 Mo1 Fe1 145.3(2)
N3 Mo1 Fe1 109.8(2)
S2 Mo1 Fe1 52.50(8)
S1 Mo1 Fe1 53.08(10)
S3 Mo1 Fe1 99.26(9)
Fe3 Mo1 Fe1 60.11(6)
N1 Mo1 Fe2 145.0(2)
N2 Mo1 Fe2 106.3(2)
N3 Mo1 Fe2 145.7(3)
S2 Mo1 Fe2 51.79(8)
S1 Mo1 Fe2 101.63(9)
S3 Mo1 Fe2 51.51(9)
Fe3 Mo1 Fe2 61.07(6)
Fe1 Mo1 Fe2 60.36(6)
Fe2 Se1 Fe1 70.60(7)
Fe2 Se1 Fe3 70.77(7)
Fe1 Se1 Fe3 68.25(7)
Cl1 Fe1 S2 112.87(19)
Cl1 Fe1 S1 113.87(19)
S2 Fe1 S1 108.44(12)
Cl1 Fe1 Se1 110.82(17)
S2 Fe1 Se1 103.05(11)
S1 Fe1 Se1 107.09(12)
Cl1 Fe1 Mo1 145.73(18)
S2 Fe1 Mo1 55.36(9)
S1 Fe1 Mo1 55.18(8)
Se1 Fe1 Mo1 103.40(8)
Cl1 Fe1 Fe3 144.85(18)
S2 Fe1 Fe3 102.20(11)
S1 Fe1 Fe3 53.45(10)
Se1 Fe1 Fe3 56.52(7)
Mo1 Fe1 Fe3 59.89(5)
Cl1 Fe1 Fe2 142.60(18)
S2 Fe1 Fe2 52.50(9)
S1 Fe1 Fe2 103.51(11)
Se1 Fe1 Fe2 53.98(7)
Mo1 Fe1 Fe2 60.66(6)
Fe3 Fe1 Fe2 61.10(7)
S4 Fe2 S3 112.34(16)
S4 Fe2 S2 106.07(16)
S3 Fe2 S2 107.72(13)
S4 Fe2 Se1 120.88(13)
S3 Fe2 Se1 104.57(12)
S2 Fe2 Se1 104.44(11)
S4 Fe2 Fe1 145.56(16)
S3 Fe2 Fe1 100.77(11)
S2 Fe2 Fe1 52.53(9)
Se1 Fe2 Fe1 55.42(7)
S4 Fe2 Mo1 135.75(12)
S3 Fe2 Mo1 54.92(8)
S2 Fe2 Mo1 54.61(9)
Se1 Fe2 Mo1 103.16(8)
Fe1 Fe2 Mo1 58.97(6)
S4 Fe2 Fe3 152.95(15)
S3 Fe2 Fe3 52.29(10)
S2 Fe2 Fe3 100.33(11)
Se1 Fe2 Fe3 55.95(7)
Fe1 Fe2 Fe3 58.82(7)
Mo1 Fe2 Fe3 58.58(5)
Cl2 Fe3 S3 113.82(18)
Cl2 Fe3 S1 112.41(17)
S3 Fe3 S1 109.16(12)
Cl2 Fe3 Se1 113.10(12)
S3 Fe3 Se1 101.61(13)
S1 Fe3 Se1 105.95(12)
Cl2 Fe3 Mo1 144.41(13)
S3 Fe3 Mo1 55.62(8)
S1 Fe3 Mo1 55.25(8)
Se1 Fe3 Mo1 102.48(8)
Cl2 Fe3 Fe1 144.69(16)
S3 Fe3 Fe1 101.45(11)
S1 Fe3 Fe1 53.54(11)
Se1 Fe3 Fe1 55.23(7)
Mo1 Fe3 Fe1 60.00(5)
Cl2 Fe3 Fe2 144.84(15)
S3 Fe3 Fe2 51.81(10)
S1 Fe3 Fe2 102.74(11)
Se1 Fe3 Fe2 53.28(7)
Mo1 Fe3 Fe2 60.35(5)
Fe1 Fe3 Fe2 60.09(7)
Fe3 S1 Fe1 73.01(12)
Fe3 S1 Mo1 71.69(10)
Fe1 S1 Mo1 71.74(11)
Fe2 S2 Fe1 74.97(11)
Fe2 S2 Mo1 73.60(11)
Fe1 S2 Mo1 72.14(10)
Fe2 S3 Fe3 75.90(12)
Fe2 S3 Mo1 73.56(10)
Fe3 S3 Mo1 71.77(10)
C16B S4 C16A 9.7(14)
C16B S4 Fe2 108.6(10)
C16A S4 Fe2 106.5(6)
C1 N1 C3 108.0(8)
C1 N1 C4 113.0(9)
C3 N1 C4 112.7(8)
C1 N1 Mo1 92.9(6)
C3 N1 Mo1 93.5(6)
C4 N1 Mo1 133.2(6)
C2 N2 C3 106.3(8)
C2 N2 C12 114.5(8)
C3 N2 C12 113.0(8)
C2 N2 Mo1 91.2(5)
C3 N2 Mo1 93.1(5)
C12 N2 Mo1 134.2(6)
C2 N3 C1 107.8(9)
C2 N3 C8 113.8(8)
C1 N3 C8 113.6(9)
C2 N3 Mo1 91.3(5)
C1 N3 Mo1 92.1(5)
C8 N3 Mo1 134.0(6)
N1 C1 N3 105.1(8)
N1 C1 H1A 110.7
N3 C1 H1A 110.7
N1 C1 H1B 110.7
N3 C1 H1B 110.7
H1A C1 H1B 108.8
N3 C2 N2 107.0(8)
N3 C2 H2A 110.3
N2 C2 H2A 110.3
N3 C2 H2B 110.3
N2 C2 H2B 110.3
H2A C2 H2B 108.6
N1 C3 N2 104.3(8)
N1 C3 H3A 110.9
N2 C3 H3A 110.9
N1 C3 H3B 110.9
N2 C3 H3B 110.9
H3A C3 H3B 108.9
C6B C4 C5A 95.9(19)
C6B C4 N1 110.9(15)
C5A C4 N1 113(3)
C6B C4 C7B 118.4(19)
C5A C4 C7B 115(3)
N1 C4 C7B 103.8(13)
C6B C4 C7A 103(2)
C5A C4 C7A 116(3)
N1 C4 C7A 115.9(19)
C7B C4 C7A 16.4(19)
C6B C4 C5B 111.0(17)
C5A C4 C5B 15(2)
N1 C4 C5B 106.8(15)
C7B C4 C5B 105.1(18)
C7A C4 C5B 110(2)
C6B C4 C6A 10(2)
C5A C4 C6A 106(2)
N1 C4 C6A 105.2(18)
C7B C4 C6A 113.6(19)
C7A C4 C6A 99(2)
C5B C4 C6A 120.9(19)
C4 C5A H5AA 109.5
C4 C5A H5AB 109.5
C4 C5A H5AC 109.5
C4 C5B H5BA 109.5
C4 C5B H5BB 109.5
H5BA C5B H5BB 109.5
C4 C5B H5BC 109.5
H5BA C5B H5BC 109.5
H5BB C5B H5BC 109.5
C4 C6A H6AA 109.5
C4 C6A H6AB 109.5
C4 C6A H6AC 109.5
C4 C6B H6BA 109.5
C4 C6B H6BB 109.5
H6BA C6B H6BB 109.5
C4 C6B H6BC 109.5
H6BA C6B H6BC 109.5
H6BB C6B H6BC 109.5
C4 C7A H7AA 109.5
C4 C7A H7AB 109.5
C4 C7A H7AC 109.5
C4 C7B H7BA 109.5
C4 C7B H7BB 109.5
H7BA C7B H7BB 109.5
C4 C7B H7BC 109.5
H7BA C7B H7BC 109.5
H7BB C7B H7BC 109.5
C9B C8 C10A 75.6(16)
C9B C8 C10B 108.2(14)
C10A C8 C10B 33.6(11)
C9B C8 C11A 130.2(18)
C10A C8 C11A 113(2)
C10B C8 C11A 85.4(18)
C9B C8 N3 109.3(11)
C10A C8 N3 113.6(16)
C10B C8 N3 109.0(11)
C11A C8 N3 110.6(18)
C9B C8 C9A 33.0(11)
C10A C8 C9A 106.3(16)
C10B C8 C9A 135.1(19)
C11A C8 C9A 106(2)
N3 C8 C9A 107.1(16)
C9B C8 C11B 113.8(14)
C10A C8 C11B 129.8(18)
C10B C8 C11B 107.4(14)
C11A C8 C11B 23.3(17)
N3 C8 C11B 109.0(12)
C9A C8 C11B 84.7(16)
C8 C9A H9AA 109.5
C8 C9A H9AB 109.5
C8 C9A H9AC 109.5
C8 C9B H9BA 109.5
C8 C9B H9BB 109.5
H9BA C9B H9BB 109.5
C8 C9B H9BC 109.5
H9BA C9B H9BC 109.5
H9BB C9B H9BC 109.5
C8 C10A H10A 109.5
C8 C10A H10B 109.5
C8 C10A H10C 109.5
C8 C10B H10D 109.5
C8 C10B H10E 109.5
H10D C10B H10E 109.5
C8 C10B H10F 109.5
H10D C10B H10F 109.5
H10E C10B H10F 109.5
C8 C11A H11A 109.5
C8 C11A H11B 109.5
C8 C11A H11C 109.5
C8 C11B H11D 109.5
C8 C11B H11E 109.5
H11D C11B H11E 109.5
C8 C11B H11F 109.5
H11D C11B H11F 109.5
H11E C11B H11F 109.5
C13 C12 C14 108.7(11)
C13 C12 N2 110.6(10)
C14 C12 N2 110.4(9)
C13 C12 C15 109.9(11)
C14 C12 C15 108.1(10)
N2 C12 C15 109.0(10)
C12 C13 H13A 109.5
C12 C13 H13B 109.5
H13A C13 H13B 109.5
C12 C13 H13C 109.5
H13A C13 H13C 109.5
H13B C13 H13C 109.5
C12 C14 H14A 109.5
C12 C14 H14B 109.5
H14A C14 H14B 109.5
C12 C14 H14C 109.5
H14A C14 H14C 109.5
H14B C14 H14C 109.5
C12 C15 H15A 109.5
C12 C15 H15B 109.5
H15A C15 H15B 109.5
C12 C15 H15C 109.5
H15A C15 H15C 109.5
H15B C15 H15C 109.5
C17A C16A C21A 120.0
C17A C16A S4 120.2(11)
C21A C16A S4 119.5(11)
C18A C17A C16A 120.0
C18A C17A H17 120.0
C16A C17A H17 120.0
C19A C18A C17A 120.0
C19A C18A H18 120.0
C17A C18A H18 120.0
C18A C19A C20A 120.0
C18A C19A H19 120.0
C20A C19A H19 120.0
C19A C20A C21A 120.0
C19A C20A H20 120.0
C21A C20A H20 120.0
C20A C21A C16A 120.0
C20A C21A H21 120.0
C16A C21A H21 120.0
C18B C19B C20B 120.0
C18B C19B H19A 120.0
C20B C19B H19A 120.0
C19B C18B C17B 120.0
C19B C18B H18A 120.0
C17B C18B H18A 120.0
C16B C17B C18B 120.0
C16B C17B H17A 120.0
C18B C17B H17A 120.0
C17B C16B C21B 120.0
C17B C16B S4 124.4(18)
C21B C16B S4 115.5(18)
C20B C21B C16B 120.0
C20B C21B H21A 120.0
C16B C21B H21A 120.0
C21B C20B C19B 120.0
C21B C20B H20A 120.0
C19B C20B H20A 120.0

loop_
_geom_bond_atom_site_label_1
_geom_bond_atom_site_label_2
_geom_bond_distance
Mo1 N1 2.314(9)
Mo1 N2 2.316(7)
Mo1 N3 2.317(8)
Mo1 S2 2.325(3)
Mo1 S1 2.325(3)
Mo1 S3 2.335(3)
Mo1 Fe3 2.6870(17)
Mo1 Fe1 2.6899(19)
Mo1 Fe2 2.736(2)
Se1 Fe2 2.339(2)
Se1 Fe1 2.382(2)
Se1 Fe3 2.418(3)
Fe1 Cl1 2.200(5)
Fe1 S2 2.242(3)
Fe1 S1 2.265(4)
Fe1 Fe3 2.693(3)
Fe1 Fe2 2.728(3)
Fe2 S4 2.232(4)
Fe2 S3 2.233(4)
Fe2 S2 2.241(3)
Fe2 Fe3 2.756(3)
Fe3 Cl2 2.213(4)
Fe3 S3 2.248(4)
Fe3 S1 2.262(4)
S4 C16B 1.753(19)
S4 C16A 1.761(12)
N1 C1 1.464(12)
N1 C3 1.484(12)
N1 C4 1.530(15)
N2 C2 1.478(12)
N2 C3 1.497(13)
N2 C12 1.526(13)
N3 C2 1.471(12)
N3 C1 1.489(14)
N3 C8 1.529(13)
C1 H1A 0.9900
C1 H1B 0.9900
C2 H2A 0.9900
C2 H2B 0.9900
C3 H3A 0.9900
C3 H3B 0.9900
C4 C6B 1.38(3)
C4 C5A 1.43(5)
C4 C7B 1.54(3)
C4 C7A 1.57(5)
C4 C5B 1.59(3)
C4 C6A 1.75(4)
C5A H5AA 0.9800
C5A H5AB 0.9800
C5A H5AC 0.9800
C5B H5BA 0.9800
C5B H5BB 0.9800
C5B H5BC 0.9800
C6A H6AA 0.9800
C6A H6AB 0.9800
C6A H6AC 0.9800
C6B H6BA 0.9800
C6B H6BB 0.9800
C6B H6BC 0.9800
C7A H7AA 0.9800
C7A H7AB 0.9800
C7A H7AC 0.9800
C7B H7BA 0.9800
C7B H7BB 0.9800
C7B H7BC 0.9800
C8 C9B 1.508(14)
C8 C10A 1.517(16)
C8 C10B 1.518(14)
C8 C11A 1.519(16)
C8 C9A 1.532(16)
C8 C11B 1.537(14)
C9A H9AA 0.9800
C9A H9AB 0.9800
C9A H9AC 0.9800
C9B H9BA 0.9800
C9B H9BB 0.9800
C9B H9BC 0.9800
C10A H10A 0.9800
C10A H10B 0.9800
C10A H10C 0.9800
C10B H10D 0.9800
C10B H10E 0.9800
C10B H10F 0.9800
C11A H11A 0.9800
C11A H11B 0.9800
C11A H11C 0.9800
C11B H11D 0.9800
C11B H11E 0.9800
C11B H11F 0.9800
C12 C13 1.510(16)
C12 C14 1.515(15)
C12 C15 1.539(15)
C13 H13A 0.9800
C13 H13B 0.9800
C13 H13C 0.9800
C14 H14A 0.9800
C14 H14B 0.9800
C14 H14C 0.9800
C15 H15A 0.9800
C15 H15B 0.9800
C15 H15C 0.9800
C16A C17A 1.3900
C16A C21A 1.3900
C17A C18A 1.3900
C17A H17 0.9500
C18A C19A 1.3900
C18A H18 0.9500
C19A C20A 1.3900
C19A H19 0.9500
C20A C21A 1.3900
C20A H20 0.9500
C21A H21 0.9500
C19B C18B 1.3900
C19B C20B 1.3900
C19B H19A 0.9500
C18B C17B 1.3900
C18B H18A 0.9500
C17B C16B 1.3900
C17B H17A 0.9500
C16B C21B 1.3900
C21B C20B 1.3900
C21B H21A 0.9500
C20B H20A 0.9500

loop_
_geom_torsion_atom_site_label_1
_geom_torsion_atom_site_label_2
_geom_torsion_atom_site_label_3
_geom_torsion_atom_site_label_4
_geom_torsion
Fe2 Se1 Fe1 Cl1 -140.74(19)
Fe3 Se1 Fe1 Cl1 142.88(19)
Fe2 Se1 Fe1 S2 -19.75(11)
Fe3 Se1 Fe1 S2 -96.13(12)
Fe2 Se1 Fe1 S1 94.51(11)
Fe3 Se1 Fe1 S1 18.14(10)
Fe2 Se1 Fe1 Mo1 37.26(8)
Fe3 Se1 Fe1 Mo1 -39.12(8)
Fe2 Se1 Fe1 Fe3 76.38(8)
Fe3 Se1 Fe1 Fe2 -76.38(8)
N1 Mo1 Fe1 Cl1 -67.5(5)
N2 Mo1 Fe1 Cl1 67.2(5)
N3 Mo1 Fe1 Cl1 -1.1(4)
S2 Mo1 Fe1 Cl1 79.9(3)
S1 Mo1 Fe1 Cl1 -81.6(3)
S3 Mo1 Fe1 Cl1 177.6(3)
Fe3 Mo1 Fe1 Cl1 -145.9(3)
Fe2 Mo1 Fe1 Cl1 142.5(3)
N1 Mo1 Fe1 S2 -147.4(4)
N2 Mo1 Fe1 S2 -12.7(4)
N3 Mo1 Fe1 S2 -81.0(3)
S1 Mo1 Fe1 S2 -161.57(15)
S3 Mo1 Fe1 S2 97.67(13)
Fe3 Mo1 Fe1 S2 134.22(12)
Fe2 Mo1 Fe1 S2 62.58(11)
N1 Mo1 Fe1 S1 14.2(4)
N2 Mo1 Fe1 S1 148.8(3)
N3 Mo1 Fe1 S1 80.5(3)
S2 Mo1 Fe1 S1 161.57(15)
S3 Mo1 Fe1 S1 -100.75(14)
Fe3 Mo1 Fe1 S1 -64.20(12)
Fe2 Mo1 Fe1 S1 -135.85(12)
N1 Mo1 Fe1 Se1 115.9(4)
N2 Mo1 Fe1 Se1 -109.5(3)
N3 Mo1 Fe1 Se1 -177.8(3)
S2 Mo1 Fe1 Se1 -96.75(12)
S1 Mo1 Fe1 Se1 101.67(13)
S3 Mo1 Fe1 Se1 0.92(12)
Fe3 Mo1 Fe1 Se1 37.47(8)
Fe2 Mo1 Fe1 Se1 -34.17(8)
N1 Mo1 Fe1 Fe3 78.4(4)
N2 Mo1 Fe1 Fe3 -147.0(3)
N3 Mo1 Fe1 Fe3 144.7(3)
S2 Mo1 Fe1 Fe3 -134.22(12)
S1 Mo1 Fe1 Fe3 64.20(11)
S3 Mo1 Fe1 Fe3 -36.55(11)
Fe2 Mo1 Fe1 Fe3 -71.64(7)
N1 Mo1 Fe1 Fe2 150.0(4)
N2 Mo1 Fe1 Fe2 -75.3(3)
N3 Mo1 Fe1 Fe2 -143.6(3)
S2 Mo1 Fe1 Fe2 -62.58(11)
S1 Mo1 Fe1 Fe2 135.85(12)
S3 Mo1 Fe1 Fe2 35.09(10)
Fe3 Mo1 Fe1 Fe2 71.64(7)
Fe1 Se1 Fe2 S4 139.02(18)
Fe3 Se1 Fe2 S4 -148.03(18)
Fe1 Se1 Fe2 S3 -93.18(11)
Fe3 Se1 Fe2 S3 -20.23(11)
Fe1 Se1 Fe2 S2 19.88(12)
Fe3 Se1 Fe2 S2 92.83(12)
Fe3 Se1 Fe2 Fe1 72.95(8)
Fe1 Se1 Fe2 Mo1 -36.48(8)
Fe3 Se1 Fe2 Mo1 36.47(7)
Fe1 Se1 Fe2 Fe3 -72.95(8)
Cl1 Fe1 Fe2 S4 -18.7(4)
S2 Fe1 Fe2 S4 59.9(2)
S1 Fe1 Fe2 S4 163.0(2)
Se1 Fe1 Fe2 S4 -95.6(2)
Mo1 Fe1 Fe2 S4 126.9(2)
Fe3 Fe1 Fe2 S4 -163.4(2)
Cl1 Fe1 Fe2 S3 177.2(3)
S2 Fe1 Fe2 S3 -104.16(14)
S1 Fe1 Fe2 S3 -1.12(13)
Se1 Fe1 Fe2 S3 100.35(11)
Mo1 Fe1 Fe2 S3 -37.15(9)
Fe3 Fe1 Fe2 S3 32.55(9)
Cl1 Fe1 Fe2 S2 -78.6(3)
S1 Fe1 Fe2 S2 103.04(14)
Se1 Fe1 Fe2 S2 -155.49(14)
Mo1 Fe1 Fe2 S2 67.01(11)
Fe3 Fe1 Fe2 S2 136.71(13)
Cl1 Fe1 Fe2 Se1 76.8(3)
S2 Fe1 Fe2 Se1 155.49(14)
S1 Fe1 Fe2 Se1 -101.48(12)
Mo1 Fe1 Fe2 Se1 -137.50(9)
Fe3 Fe1 Fe2 Se1 -67.81(8)
Cl1 Fe1 Fe2 Mo1 -145.7(3)
S2 Fe1 Fe2 Mo1 -67.01(11)
S1 Fe1 Fe2 Mo1 36.03(9)
Se1 Fe1 Fe2 Mo1 137.50(9)
Fe3 Fe1 Fe2 Mo1 69.70(6)
Cl1 Fe1 Fe2 Fe3 144.7(3)
S2 Fe1 Fe2 Fe3 -136.71(13)
S1 Fe1 Fe2 Fe3 -33.67(9)
Se1 Fe1 Fe2 Fe3 67.81(8)
Mo1 Fe1 Fe2 Fe3 -69.70(6)
N1 Mo1 Fe2 S4 68.0(4)
N2 Mo1 Fe2 S4 5.3(3)
N3 Mo1 Fe2 S4 -57.8(4)
S2 Mo1 Fe2 S4 -76.0(2)
S1 Mo1 Fe2 S4 -174.3(2)
S3 Mo1 Fe2 S4 86.8(2)
Fe3 Mo1 Fe2 S4 150.3(2)
Fe1 Mo1 Fe2 S4 -139.6(2)
N1 Mo1 Fe2 S3 -18.9(4)
N2 Mo1 Fe2 S3 -81.5(2)
N3 Mo1 Fe2 S3 -144.7(4)
S2 Mo1 Fe2 S3 -162.78(14)
S1 Mo1 Fe2 S3 98.89(14)
Fe3 Mo1 Fe2 S3 63.46(11)
Fe1 Mo1 Fe2 S3 133.54(12)
N1 Mo1 Fe2 S2 143.9(4)
N2 Mo1 Fe2 S2 81.3(2)
N3 Mo1 Fe2 S2 18.1(4)
S1 Mo1 Fe2 S2 -98.32(13)
S3 Mo1 Fe2 S2 162.78(14)
Fe3 Mo1 Fe2 S2 -133.76(11)
Fe1 Mo1 Fe2 S2 -63.67(10)
N1 Mo1 Fe2 Se1 -117.6(4)
N2 Mo1 Fe2 Se1 179.8(2)
N3 Mo1 Fe2 Se1 116.6(4)
S2 Mo1 Fe2 Se1 98.51(12)
S1 Mo1 Fe2 Se1 0.19(12)
S3 Mo1 Fe2 Se1 -98.71(13)
Fe3 Mo1 Fe2 Se1 -35.25(8)
Fe1 Mo1 Fe2 Se1 34.84(8)
N1 Mo1 Fe2 Fe1 -152.4(4)
N2 Mo1 Fe2 Fe1 144.9(2)
N3 Mo1 Fe2 Fe1 81.8(4)
S2 Mo1 Fe2 Fe1 63.67(10)
S1 Mo1 Fe2 Fe1 -34.65(10)
S3 Mo1 Fe2 Fe1 -133.54(12)
Fe3 Mo1 Fe2 Fe1 -70.08(7)
N1 Mo1 Fe2 Fe3 -82.3(4)
N2 Mo1 Fe2 Fe3 -145.0(2)
N3 Mo1 Fe2 Fe3 151.9(4)
S2 Mo1 Fe2 Fe3 133.76(11)
S1 Mo1 Fe2 Fe3 35.43(10)
S3 Mo1 Fe2 Fe3 -63.46(11)
Fe1 Mo1 Fe2 Fe3 70.08(7)
Fe2 Se1 Fe3 Cl2 142.24(18)
Fe1 Se1 Fe3 Cl2 -141.62(18)
Fe2 Se1 Fe3 S3 19.84(10)
Fe1 Se1 Fe3 S3 95.98(10)
Fe2 Se1 Fe3 S1 -94.18(11)
Fe1 Se1 Fe3 S1 -18.04(10)
Fe2 Se1 Fe3 Mo1 -37.14(8)
Fe1 Se1 Fe3 Mo1 39.00(7)
Fe2 Se1 Fe3 Fe1 -76.14(7)
Fe1 Se1 Fe3 Fe2 76.14(7)
N1 Mo1 Fe3 Cl2 -2.2(4)
N2 Mo1 Fe3 Cl2 -68.9(5)
N3 Mo1 Fe3 Cl2 63.7(5)
S2 Mo1 Fe3 Cl2 179.6(3)
S1 Mo1 Fe3 Cl2 80.1(3)
S3 Mo1 Fe3 Cl2 -83.4(3)
Fe1 Mo1 Fe3 Cl2 144.3(3)
Fe2 Mo1 Fe3 Cl2 -145.2(3)
N1 Mo1 Fe3 S3 81.2(2)
N2 Mo1 Fe3 S3 14.5(4)
N3 Mo1 Fe3 S3 147.1(5)
S2 Mo1 Fe3 S3 -97.01(14)
S1 Mo1 Fe3 S3 163.47(17)
Fe1 Mo1 Fe3 S3 -132.29(13)
Fe2 Mo1 Fe3 S3 -61.80(12)
N1 Mo1 Fe3 S1 -82.3(2)
N2 Mo1 Fe3 S1 -149.0(4)
N3 Mo1 Fe3 S1 -16.4(5)
S2 Mo1 Fe3 S1 99.52(14)
S3 Mo1 Fe3 S1 -163.47(17)
Fe1 Mo1 Fe3 S1 64.24(12)
Fe2 Mo1 Fe3 S1 134.73(13)
N1 Mo1 Fe3 Se1 176.8(2)
N2 Mo1 Fe3 Se1 110.1(4)
N3 Mo1 Fe3 Se1 -117.3(5)
S2 Mo1 Fe3 Se1 -1.37(11)
S1 Mo1 Fe3 Se1 -100.89(14)
S3 Mo1 Fe3 Se1 95.64(14)
Fe1 Mo1 Fe3 Se1 -36.65(8)
Fe2 Mo1 Fe3 Se1 33.84(8)
N1 Mo1 Fe3 Fe1 -146.5(2)
N2 Mo1 Fe3 Fe1 146.8(4)
N3 Mo1 Fe3 Fe1 -80.6(5)
S2 Mo1 Fe3 Fe1 35.28(9)
S1 Mo1 Fe3 Fe1 -64.24(12)
S3 Mo1 Fe3 Fe1 132.29(13)
Fe2 Mo1 Fe3 Fe1 70.49(7)
N1 Mo1 Fe3 Fe2 143.0(2)
N2 Mo1 Fe3 Fe2 76.3(4)
N3 Mo1 Fe3 Fe2 -151.1(5)
S2 Mo1 Fe3 Fe2 -35.21(9)
S1 Mo1 Fe3 Fe2 -134.73(13)
S3 Mo1 Fe3 Fe2 61.80(12)
Fe1 Mo1 Fe3 Fe2 -70.49(7)
Cl1 Fe1 Fe3 Cl2 2.7(4)
S2 Fe1 Fe3 Cl2 178.9(2)
S1 Fe1 Fe3 Cl2 -77.1(2)
Se1 Fe1 Fe3 Cl2 81.2(2)
Mo1 Fe1 Fe3 Cl2 -144.0(2)
Fe2 Fe1 Fe3 Cl2 145.0(2)
Cl1 Fe1 Fe3 S3 -174.8(3)
S2 Fe1 Fe3 S3 1.42(15)
S1 Fe1 Fe3 S3 105.46(14)
Se1 Fe1 Fe3 S3 -96.28(12)
Mo1 Fe1 Fe3 S3 38.53(10)
Fe2 Fe1 Fe3 S3 -32.40(11)
Cl1 Fe1 Fe3 S1 79.8(3)
S2 Fe1 Fe3 S1 -104.04(14)
Se1 Fe1 Fe3 S1 158.26(12)
Mo1 Fe1 Fe3 S1 -66.93(10)
Fe2 Fe1 Fe3 S1 -137.86(11)
Cl1 Fe1 Fe3 Se1 -78.5(3)
S2 Fe1 Fe3 Se1 97.70(12)
S1 Fe1 Fe3 Se1 -158.26(12)
Mo1 Fe1 Fe3 Se1 134.80(9)
Fe2 Fe1 Fe3 Se1 63.88(7)
Cl1 Fe1 Fe3 Mo1 146.7(3)
S2 Fe1 Fe3 Mo1 -37.10(10)
S1 Fe1 Fe3 Mo1 66.93(10)
Se1 Fe1 Fe3 Mo1 -134.80(9)
Fe2 Fe1 Fe3 Mo1 -70.92(6)
Cl1 Fe1 Fe3 Fe2 -142.4(3)
S2 Fe1 Fe3 Fe2 33.82(10)
S1 Fe1 Fe3 Fe2 137.86(11)
Se1 Fe1 Fe3 Fe2 -63.88(7)
Mo1 Fe1 Fe3 Fe2 70.92(6)
S4 Fe2 Fe3 Cl2 14.3(4)
S3 Fe2 Fe3 Cl2 77.0(3)
S2 Fe2 Fe3 Cl2 -178.5(2)
Se1 Fe2 Fe3 Cl2 -78.0(3)
Fe1 Fe2 Fe3 Cl2 -144.9(3)
Mo1 Fe2 Fe3 Cl2 144.8(3)
S4 Fe2 Fe3 S3 -62.8(3)
S2 Fe2 Fe3 S3 104.49(13)
Se1 Fe2 Fe3 S3 -154.98(13)
Fe1 Fe2 Fe3 S3 138.08(11)
Mo1 Fe2 Fe3 S3 67.73(10)
S4 Fe2 Fe3 S1 -167.3(3)
S3 Fe2 Fe3 S1 -104.49(14)
S2 Fe2 Fe3 S1 0.00(14)
Se1 Fe2 Fe3 S1 100.53(12)
Fe1 Fe2 Fe3 S1 33.59(10)
Mo1 Fe2 Fe3 S1 -36.76(10)
S4 Fe2 Fe3 Se1 92.2(3)
S3 Fe2 Fe3 Se1 154.98(12)
S2 Fe2 Fe3 Se1 -100.53(12)
Fe1 Fe2 Fe3 Se1 -66.94(8)
Mo1 Fe2 Fe3 Se1 -137.29(9)
S4 Fe2 Fe3 Mo1 -130.5(3)
S3 Fe2 Fe3 Mo1 -67.73(10)
S2 Fe2 Fe3 Mo1 36.76(9)
Se1 Fe2 Fe3 Mo1 137.29(9)
Fe1 Fe2 Fe3 Mo1 70.35(6)
S4 Fe2 Fe3 Fe1 159.2(3)
S3 Fe2 Fe3 Fe1 -138.08(11)
S2 Fe2 Fe3 Fe1 -33.59(10)
Se1 Fe2 Fe3 Fe1 66.94(8)
Mo1 Fe2 Fe3 Fe1 -70.35(6)
Cl2 Fe3 S1 Fe1 142.45(16)
S3 Fe3 S1 Fe1 -90.27(14)
Se1 Fe3 S1 Fe1 18.44(10)
Mo1 Fe3 S1 Fe1 -75.88(9)
Fe2 Fe3 S1 Fe1 -36.60(9)
Cl2 Fe3 S1 Mo1 -141.67(16)
S3 Fe3 S1 Mo1 -14.39(15)
Se1 Fe3 S1 Mo1 94.32(10)
Fe1 Fe3 S1 Mo1 75.88(9)
Fe2 Fe3 S1 Mo1 39.27(10)
Cl1 Fe1 S1 Fe3 -141.7(2)
S2 Fe1 S1 Fe3 91.73(13)
Se1 Fe1 S1 Fe3 -18.85(10)
Mo1 Fe1 S1 Fe3 75.82(9)
Fe2 Fe1 S1 Fe3 37.17(9)
Cl1 Fe1 S1 Mo1 142.47(19)
S2 Fe1 S1 Mo1 15.91(13)
Se1 Fe1 S1 Mo1 -94.67(9)
Fe3 Fe1 S1 Mo1 -75.82(9)
Fe2 Fe1 S1 Mo1 -38.65(9)
N1 Mo1 S1 Fe3 109.9(2)
N2 Mo1 S1 Fe3 141.4(5)
N3 Mo1 S1 Fe3 171.0(3)
S2 Mo1 S1 Fe3 -92.54(12)
S3 Mo1 S1 Fe3 13.48(13)
Fe1 Mo1 S1 Fe3 -77.59(10)
Fe2 Mo1 S1 Fe3 -39.41(10)
N1 Mo1 S1 Fe1 -172.5(2)
N2 Mo1 S1 Fe1 -141.0(5)
N3 Mo1 S1 Fe1 -111.4(3)
S2 Mo1 S1 Fe1 -14.95(12)
S3 Mo1 S1 Fe1 91.07(12)
Fe3 Mo1 S1 Fe1 77.59(10)
Fe2 Mo1 S1 Fe1 38.18(10)
S4 Fe2 S2 Fe1 -149.39(15)
S3 Fe2 S2 Fe1 90.13(14)
Se1 Fe2 S2 Fe1 -20.65(12)
Mo1 Fe2 S2 Fe1 75.40(9)
Fe3 Fe2 S2 Fe1 36.61(10)
S4 Fe2 S2 Mo1 135.21(14)
S3 Fe2 S2 Mo1 14.73(13)
Se1 Fe2 S2 Mo1 -96.05(10)
Fe1 Fe2 S2 Mo1 -75.40(9)
Fe3 Fe2 S2 Mo1 -38.79(8)
Cl1 Fe1 S2 Fe2 139.7(2)
S1 Fe1 S2 Fe2 -93.13(14)
Se1 Fe1 S2 Fe2 20.15(11)
Mo1 Fe1 S2 Fe2 -77.26(9)
Fe3 Fe1 S2 Fe2 -37.89(11)
Cl1 Fe1 S2 Mo1 -143.01(19)
S1 Fe1 S2 Mo1 -15.87(13)
Se1 Fe1 S2 Mo1 97.41(9)
Fe3 Fe1 S2 Mo1 39.37(9)
Fe2 Fe1 S2 Mo1 77.26(9)
N1 Mo1 S2 Fe2 -136.6(4)
N2 Mo1 S2 Fe2 -108.1(2)
N3 Mo1 S2 Fe2 -169.9(2)
S1 Mo1 S2 Fe2 94.17(11)
S3 Mo1 S2 Fe2 -13.69(11)
Fe3 Mo1 S2 Fe2 39.95(9)
Fe1 Mo1 S2 Fe2 79.10(10)
N1 Mo1 S2 Fe1 144.3(4)
N2 Mo1 S2 Fe1 172.8(2)
N3 Mo1 S2 Fe1 111.0(2)
S1 Mo1 S2 Fe1 15.07(12)
S3 Mo1 S2 Fe1 -92.78(11)
Fe3 Mo1 S2 Fe1 -39.14(10)
Fe2 Mo1 S2 Fe1 -79.10(10)
S4 Fe2 S3 Fe3 154.08(14)
S2 Fe2 S3 Fe3 -89.47(12)
Se1 Fe2 S3 Fe3 21.23(11)
Fe1 Fe2 S3 Fe3 -35.58(9)
Mo1 Fe2 S3 Fe3 -74.80(9)
S4 Fe2 S3 Mo1 -131.12(14)
S2 Fe2 S3 Mo1 -14.67(12)
Se1 Fe2 S3 Mo1 96.03(9)
Fe1 Fe2 S3 Mo1 39.22(9)
Fe3 Fe2 S3 Mo1 74.80(9)
Cl2 Fe3 S3 Fe2 -142.16(14)
S1 Fe3 S3 Fe2 91.36(14)
Se1 Fe3 S3 Fe2 -20.25(10)
Mo1 Fe3 S3 Fe2 77.03(9)
Fe1 Fe3 S3 Fe2 36.22(10)
Cl2 Fe3 S3 Mo1 140.81(14)
S1 Fe3 S3 Mo1 14.33(15)
Se1 Fe3 S3 Mo1 -97.28(9)
Fe1 Fe3 S3 Mo1 -40.82(10)
Fe2 Fe3 S3 Mo1 -77.03(9)
N1 Mo1 S3 Fe2 169.3(2)
N2 Mo1 S3 Fe2 108.0(2)
N3 Mo1 S3 Fe2 137.8(5)
S2 Mo1 S3 Fe2 13.74(11)
S1 Mo1 S3 Fe2 -93.76(12)
Fe3 Mo1 S3 Fe2 -80.20(10)
Fe1 Mo1 S3 Fe2 -39.67(10)
N1 Mo1 S3 Fe3 -110.5(2)
N2 Mo1 S3 Fe3 -171.8(2)
N3 Mo1 S3 Fe3 -142.0(5)
S2 Mo1 S3 Fe3 93.93(11)
S1 Mo1 S3 Fe3 -13.56(14)
Fe1 Mo1 S3 Fe3 40.53(11)
Fe2 Mo1 S3 Fe3 80.20(10)
S3 Fe2 S4 C16B -92.2(12)
S2 Fe2 S4 C16B 150.3(12)
Se1 Fe2 S4 C16B 32.0(12)
Fe1 Fe2 S4 C16B 104.7(12)
Mo1 Fe2 S4 C16B -154.3(12)
Fe3 Fe2 S4 C16B -42.7(12)
S3 Fe2 S4 C16A -102.2(7)
S2 Fe2 S4 C16A 140.4(7)
Se1 Fe2 S4 C16A 22.0(7)
Fe1 Fe2 S4 C16A 94.7(7)
Mo1 Fe2 S4 C16A -164.3(7)
Fe3 Fe2 S4 C16A -52.7(8)
N2 Mo1 N1 C1 -90.5(6)
N3 Mo1 N1 C1 -18.9(5)
S2 Mo1 N1 C1 -57.6(8)
S1 Mo1 N1 C1 73.3(5)
S3 Mo1 N1 C1 178.0(5)
Fe3 Mo1 N1 C1 126.0(5)
Fe1 Mo1 N1 C1 61.9(7)
Fe2 Mo1 N1 C1 -167.3(4)
N2 Mo1 N1 C3 17.8(5)
N3 Mo1 N1 C3 89.4(6)
S2 Mo1 N1 C3 50.7(8)
S1 Mo1 N1 C3 -178.5(5)
S3 Mo1 N1 C3 -73.7(5)
Fe3 Mo1 N1 C3 -125.7(5)
Fe1 Mo1 N1 C3 170.2(4)
Fe2 Mo1 N1 C3 -59.0(7)
N2 Mo1 N1 C4 143.7(10)
N3 Mo1 N1 C4 -144.6(10)
S2 Mo1 N1 C4 176.6(7)
S1 Mo1 N1 C4 -52.5(9)
S3 Mo1 N1 C4 52.2(9)
Fe3 Mo1 N1 C4 0.2(9)
Fe1 Mo1 N1 C4 -63.8(10)
Fe2 Mo1 N1 C4 66.9(10)
N1 Mo1 N2 C2 88.8(6)
N3 Mo1 N2 C2 18.3(6)
S2 Mo1 N2 C2 -75.7(6)
S1 Mo1 N2 C2 52.4(9)
S3 Mo1 N2 C2 -177.6(6)
Fe3 Mo1 N2 C2 170.9(5)
Fe1 Mo1 N2 C2 -65.6(7)
Fe2 Mo1 N2 C2 -126.8(6)
N1 Mo1 N2 C3 -17.6(5)
N3 Mo1 N2 C3 -88.1(6)
S2 Mo1 N2 C3 177.9(5)
S1 Mo1 N2 C3 -54.0(7)
S3 Mo1 N2 C3 76.0(5)
Fe3 Mo1 N2 C3 64.5(7)
Fe1 Mo1 N2 C3 -172.0(4)
Fe2 Mo1 N2 C3 126.8(5)
N1 Mo1 N2 C12 -144.4(10)
N3 Mo1 N2 C12 145.1(10)
S2 Mo1 N2 C12 51.1(9)
S1 Mo1 N2 C12 179.2(7)
S3 Mo1 N2 C12 -50.8(9)
Fe3 Mo1 N2 C12 -62.3(11)
Fe1 Mo1 N2 C12 61.2(10)
Fe2 Mo1 N2 C12 0.0(10)
N1 Mo1 N3 C2 -89.3(7)
N2 Mo1 N3 C2 -18.4(6)
S2 Mo1 N3 C2 72.7(6)
S1 Mo1 N3 C2 176.9(6)
S3 Mo1 N3 C2 -52.8(10)
Fe3 Mo1 N3 C2 -170.1(5)
Fe1 Mo1 N3 C2 124.6(6)
Fe2 Mo1 N3 C2 58.5(8)
N1 Mo1 N3 C1 18.5(5)
N2 Mo1 N3 C1 89.5(6)
S2 Mo1 N3 C1 -179.4(5)
S1 Mo1 N3 C1 -75.3(5)
S3 Mo1 N3 C1 55.1(8)
Fe3 Mo1 N3 C1 -62.2(7)
Fe1 Mo1 N3 C1 -127.5(5)
Fe2 Mo1 N3 C1 166.4(4)
N1 Mo1 N3 C8 144.9(11)
N2 Mo1 N3 C8 -144.1(11)
S2 Mo1 N3 C8 -53.1(10)
S1 Mo1 N3 C8 51.1(10)
S3 Mo1 N3 C8 -178.5(7)
Fe3 Mo1 N3 C8 64.2(12)
Fe1 Mo1 N3 C8 -1.2(10)
Fe2 Mo1 N3 C8 -67.3(11)
C3 N1 C1 N3 -67.5(10)
C4 N1 C1 N3 167.1(8)
Mo1 N1 C1 N3 27.1(7)
C2 N3 C1 N1 65.0(9)
C8 N3 C1 N1 -167.9(7)
Mo1 N3 C1 N1 -27.1(7)
C1 N3 C2 N2 -65.5(10)
C8 N3 C2 N2 167.5(9)
Mo1 N3 C2 N2 27.1(8)
C3 N2 C2 N3 66.5(10)
C12 N2 C2 N3 -168.0(9)
Mo1 N2 C2 N3 -27.1(8)
C1 N1 C3 N2 68.9(10)
C4 N1 C3 N2 -165.5(8)
Mo1 N1 C3 N2 -25.2(7)
C2 N2 C3 N1 -66.9(8)
C12 N2 C3 N1 166.6(7)
Mo1 N2 C3 N1 25.2(7)
C1 N1 C4 C6B -171.7(14)
C3 N1 C4 C6B 65.4(16)
Mo1 N1 C4 C6B -53.5(17)
C1 N1 C4 C5A -65(2)
C3 N1 C4 C5A 172(2)
Mo1 N1 C4 C5A 53(2)
C1 N1 C4 C7B 60.1(15)
C3 N1 C4 C7B -62.8(15)
Mo1 N1 C4 C7B 178.3(13)
C1 N1 C4 C7A 72(2)
C3 N1 C4 C7A -51(2)
Mo1 N1 C4 C7A -169.8(19)
C1 N1 C4 C5B -50.7(15)
C3 N1 C4 C5B -173.5(14)
Mo1 N1 C4 C5B 67.6(16)
C1 N1 C4 C6A 179.7(16)
C3 N1 C4 C6A 56.9(17)
Mo1 N1 C4 C6A -62.0(17)
C2 N3 C8 C9B -160.2(15)
C1 N3 C8 C9B 75.9(15)
Mo1 N3 C8 C9B -42.7(18)
C2 N3 C8 C10A -77.9(18)
C1 N3 C8 C10A 158.2(17)
Mo1 N3 C8 C10A 39.7(19)
C2 N3 C8 C10B -42.1(14)
C1 N3 C8 C10B -166.0(12)
Mo1 N3 C8 C10B 75.4(14)
C2 N3 C8 C11A 50(2)
C1 N3 C8 C11A -73.7(19)
Mo1 N3 C8 C11A 167.7(18)
C2 N3 C8 C9A 165.1(19)
C1 N3 C8 C9A 41.2(19)
Mo1 N3 C8 C9A -77(2)
C2 N3 C8 C11B 74.9(15)
C1 N3 C8 C11B -49.0(14)
Mo1 N3 C8 C11B -167.6(12)
C2 N2 C12 C13 55.1(12)
C3 N2 C12 C13 177.1(9)
Mo1 N2 C12 C13 -63.3(13)
C2 N2 C12 C14 175.4(10)
C3 N2 C12 C14 -62.6(12)
Mo1 N2 C12 C14 57.0(14)
C2 N2 C12 C15 -65.9(12)
C3 N2 C12 C15 56.0(12)
Mo1 N2 C12 C15 175.7(8)
C16B S4 C16A C17A -172(8)
Fe2 S4 C16A C17A -67.4(10)
C16B S4 C16A C21A 15(8)
Fe2 S4 C16A C21A 119.1(9)
C21A C16A C17A C18A 0.0
S4 C16A C17A C18A -173.5(13)
C16A C17A C18A C19A 0.0
C17A C18A C19A C20A 0.0
C18A C19A C20A C21A 0.0
C19A C20A C21A C16A 0.0
C17A C16A C21A C20A 0.0
S4 C16A C21A C20A 173.5(13)
C20B C19B C18B C17B 0.0
C19B C18B C17B C16B 0.0
C18B C17B C16B C21B 0.0
C18B C17B C16B S4 -176(2)
C16A S4 C16B C17B -19(7)
Fe2 S4 C16B C17B -97.9(17)
C16A S4 C16B C21B 165(9)
Fe2 S4 C16B C21B 85.9(15)
C17B C16B C21B C20B 0.0
S4 C16B C21B C20B 176(2)
C16B C21B C20B C19B 0.0
C18B C19B C20B C21B 0.0

loop_
_platon_squeeze_void_nr
_platon_squeeze_void_average_x
_platon_squeeze_void_average_y
_platon_squeeze_void_average_z
_platon_squeeze_void_volume
_platon_squeeze_void_count_electrons
_platon_squeeze_void_content
1 -0.015 0.000 0.000 208 90 ' '
2 -0.009 0.500 0.500 208 89 ' '
